data_7213955
loop_
_publ_author_name
'Fan, Liming'
'Zhang, Xiutang'
'Zhang, Wei'
'Ding, Yuanshuai'
'Fan, Weiliu'
'Sun, Liming'
'Zhao, Xian'

_publ_section_title
;
 Syntheses, structures, and properties of a series of 2D and 3D
 coordination polymers based on trifunctional pyridinedicarboxylate and
 different (bis)imidazole bridging ligands
;
_journal_issue 11
_journal_name_full CrystEngComm
_journal_page_first 2144
_journal_paper_doi 10.1039/c3ce42203h
_journal_volume 16
_journal_year 2014
_chemical_formula_sum 'C22 H20 N3 Ni O7'
_chemical_formula_weight 497.12
_chemical_name_systematic
; 
 ? 
;
_space_group_IT_number 15
_symmetry_cell_setting monoclinic
_symmetry_space_group_name_Hall '-C 2yc'
_symmetry_space_group_name_H-M 'C 1 2/c 1'
_atom_sites_solution_hydrogens geom
_atom_sites_solution_primary direct
_atom_sites_solution_secondary difmap
_audit_creation_method SHELXL-97
_cell_angle_alpha 90.00
_cell_angle_beta 108.386(7)
_cell_angle_gamma 90.00
_cell_formula_units_Z 8
_cell_length_a 17.241(6)
_cell_length_b 15.950(6)
_cell_length_c 16.740(6)
_cell_measurement_reflns_used 1037
_cell_measurement_temperature 296(2)
_cell_measurement_theta_max 20.34
_cell_measurement_theta_min 2.41
_cell_volume 4368(3)
_computing_cell_refinement 'Bruker SMART'
_computing_data_collection 'Bruker SMART'
_computing_data_reduction 'Bruker SAINT'
_computing_molecular_graphics 'Bruker SHELXTL'
_computing_publication_material 'Bruker SHELXTL'
_computing_structure_refinement 'SHELXL-97 (Sheldrick, 1997)'
_computing_structure_solution 'SHELXS-97 (Sheldrick, 1990)'
_diffrn_ambient_temperature 296(2)
_diffrn_measured_fraction_theta_full 0.974
_diffrn_measured_fraction_theta_max 0.974
_diffrn_measurement_device_type 'Bruker APEXII CCD'
_diffrn_measurement_method 'phi and omega scans'
_diffrn_radiation_monochromator graphite
_diffrn_radiation_source 'fine-focus sealed tube'
_diffrn_radiation_type MoK\a
_diffrn_radiation_wavelength 0.71073
_diffrn_reflns_av_R_equivalents 0.0943
_diffrn_reflns_av_sigmaI/netI 0.1438
_diffrn_reflns_limit_h_max 22
_diffrn_reflns_limit_h_min -17
_diffrn_reflns_limit_k_max 20
_diffrn_reflns_limit_k_min -21
_diffrn_reflns_limit_l_max 22
_diffrn_reflns_limit_l_min -21
_diffrn_reflns_number 13599
_diffrn_reflns_theta_full 28.22
_diffrn_reflns_theta_max 28.22
_diffrn_reflns_theta_min 1.78
_diffrn_standards_number 0
_exptl_absorpt_coefficient_mu 0.938
_exptl_absorpt_correction_T_max 0.8721
_exptl_absorpt_correction_T_min 0.7170
_exptl_absorpt_correction_type multi-scan
_exptl_absorpt_process_details '(SADABS; Bruker, 2001)'
_exptl_crystal_colour blue
_exptl_crystal_density_diffrn 1.512
_exptl_crystal_density_meas colorless
_exptl_crystal_density_method 'not measured'
_exptl_crystal_description block
_exptl_crystal_F_000 2056
_exptl_crystal_size_max 0.38
_exptl_crystal_size_mid 0.19
_exptl_crystal_size_min 0.15
_refine_diff_density_max 0.586
_refine_diff_density_min -0.659
_refine_diff_density_rms 0.106
_refine_ls_extinction_method none
_refine_ls_goodness_of_fit_ref 0.997
_refine_ls_hydrogen_treatment mixed
_refine_ls_matrix_type full
_refine_ls_number_parameters 322
_refine_ls_number_reflns 5255
_refine_ls_number_restraints 9
_refine_ls_restrained_S_all 0.999
_refine_ls_R_factor_all 0.1541
_refine_ls_R_factor_gt 0.0673
_refine_ls_shift/su_max 0.001
_refine_ls_shift/su_mean 0.000
_refine_ls_structure_factor_coef Fsqd
_refine_ls_weighting_details 'calc w=1/[\s^2^(Fo^2^)+(0.0700P)^2^+0.0000P] where P=(Fo^2^+2Fc^2^)/3'
_refine_ls_weighting_scheme calc
_refine_ls_wR_factor_gt 0.1448
_refine_ls_wR_factor_ref 0.1829
_reflns_number_gt 2608
_reflns_number_total 5255
_reflns_threshold_expression >2sigma(I)
_cod_data_source_file c3ce42203h.txt
_cod_data_source_block z
_cod_depositor_comments
;
The following automatic conversions were performed:

'_symmetry_cell_setting' value 'Monoclinic' changed to 'monoclinic'
according to
/usr/data/users/saulius/automatic-downloads/current/RSC/lib/dictionaries/cif_core.dic
dictionary named 'cif_core.dic' version 2.4.2 from 2011-04-26.

Automatic conversion script
Id: cif_fix_values 2281 2013-09-26 08:29:07Z andrius 
;
_cod_original_sg_symbol_H-M C2/c
_cod_database_code 7213955

loop_
_symmetry_equiv_pos_as_xyz
'x, y, z'
'-x, y, -z+1/2'
'x+1/2, y+1/2, z'
'-x+1/2, y+1/2, -z+1/2'
'-x, -y, -z'
'x, -y, z-1/2'
'-x+1/2, -y+1/2, -z'
'x+1/2, -y+1/2, z-1/2'

loop_
_atom_site_label
_atom_site_type_symbol
_atom_site_fract_x
_atom_site_fract_y
_atom_site_fract_z
_atom_site_U_iso_or_equiv
_atom_site_adp_type
_atom_site_occupancy
_atom_site_symmetry_multiplicity
_atom_site_calc_flag
_atom_site_refinement_flags
C1 C 0.3871(3) 0.2798(3) 0.3054(3) 0.0306(11) Uani 1 1 d .
C2 C 0.4303(3) 0.3115(3) 0.3927(3) 0.0276(10) Uani 1 1 d .
C3 C 0.5048(3) 0.2795(3) 0.4394(3) 0.0285(11) Uani 1 1 d .
H3 H 0.5298 0.2391 0.4159 0.034 Uiso 1 1 calc R
C4 C 0.5434(3) 0.3065(3) 0.5211(3) 0.0272(10) Uani 1 1 d .
C5 C 0.5071(3) 0.3692(3) 0.5550(3) 0.0326(12) Uani 1 1 d .
H5 H 0.5328 0.3875 0.6098 0.039 Uiso 1 1 calc R
C6 C 0.4330(3) 0.4048(3) 0.5084(3) 0.0295(11) Uani 1 1 d .
C7 C 0.3955(3) 0.3740(3) 0.4274(3) 0.0306(11) Uani 1 1 d .
H7 H 0.3454 0.3963 0.3957 0.037 Uiso 1 1 calc R
C8 C 0.6219(3) 0.2644(3) 0.5711(3) 0.0282(11) Uani 1 1 d .
C9 C 0.3939(3) 0.4733(3) 0.5430(3) 0.0316(11) Uani 1 1 d .
C10 C 0.3179(4) 0.5022(5) 0.5009(4) 0.094(3) Uani 1 1 d .
H10 H 0.2894 0.4786 0.4491 0.113 Uiso 1 1 calc R
C11 C 0.2822(4) 0.5648(4) 0.5326(4) 0.079(2) Uani 1 1 d .
H11 H 0.2308 0.5830 0.4997 0.095 Uiso 1 1 calc R
C12 C 0.3887(4) 0.5730(4) 0.6459(4) 0.0594(18) Uani 1 1 d .
H12 H 0.4157 0.5975 0.6977 0.071 Uiso 1 1 calc R
C13 C 0.4284(3) 0.5113(4) 0.6181(3) 0.0564(17) Uani 1 1 d .
H13 H 0.4804 0.4950 0.6513 0.068 Uiso 1 1 calc R
C14 C 0.2066(4) 0.4906(4) 0.1965(5) 0.071(2) Uani 1 1 d .
H14 H 0.2367 0.5181 0.1671 0.086 Uiso 1 1 calc R
C15 C 0.1771(5) 0.5271(4) 0.2542(5) 0.083(3) Uani 1 1 d .
H15 H 0.1834 0.5827 0.2718 0.100 Uiso 1 1 calc R
C16 C 0.1449(3) 0.3964(3) 0.2404(3) 0.0373(12) Uani 1 1 d .
H16 H 0.1237 0.3446 0.2486 0.045 Uiso 1 1 calc R
C17 C 0.0965(3) 0.4747(3) 0.3438(3) 0.0415(13) Uani 1 1 d .
C18 C 0.0957(5) 0.4118(4) 0.3968(5) 0.088(3) Uani 1 1 d .
H18 H 0.1211 0.3612 0.3926 0.106 Uiso 1 1 calc R
C19 C 0.0573(5) 0.4215(4) 0.4580(4) 0.097(3) Uani 1 1 d .
H19 H 0.0572 0.3769 0.4937 0.116 Uiso 1 1 calc R
C20 C 0.0202(3) 0.4942(3) 0.4670(3) 0.0443(14) Uani 1 1 d .
C21 C 0.0199(5) 0.5555(4) 0.4106(5) 0.074(2) Uani 1 1 d .
H21 H -0.0073 0.6053 0.4130 0.088 Uiso 1 1 calc R
C22 C 0.0578(5) 0.5472(4) 0.3505(4) 0.068(2) Uani 1 1 d .
H22 H 0.0570 0.5914 0.3141 0.082 Uiso 1 1 calc R
N1 N 0.3142(2) 0.6008(2) 0.6046(2) 0.0314(9) Uani 1 1 d .
N2 N 0.1860(2) 0.4085(2) 0.1880(2) 0.0326(10) Uani 1 1 d .
N3 N 0.1365(3) 0.4659(3) 0.2809(3) 0.0422(11) Uani 1 1 d .
Ni1 Ni 0.24760(4) 0.31315(4) 0.14850(4) 0.0288(2) Uani 1 1 d .
O1 O 0.3173(2) 0.3110(2) 0.27022(19) 0.0436(9) Uani 1 1 d .
O2 O 0.4212(3) 0.2276(3) 0.2738(2) 0.0607(12) Uani 1 1 d .
O3 O 0.6567(2) 0.2148(2) 0.53413(18) 0.0342(8) Uani 1 1 d .
O4 O 0.6515(2) 0.2768(2) 0.64935(19) 0.0357(8) Uani 1 1 d .
O5 O 0.3143(2) 0.2145(2) 0.1221(2) 0.0376(8) Uani 1 1 d D
O6 O 0.0850(5) 0.1809(5) 0.2764(4) 0.141(3) Uani 1 1 d D
O7 O 0.2276(5) 0.2259(7) 0.4102(8) 0.184(4) Uani 1 1 d D
H1W H 0.320(3) 0.213(6) 0.0750(11) 0.20(4) Uiso 1 1 d D
H2W H 0.3575(13) 0.215(3) 0.1610(17) 0.033(15) Uiso 1 1 d D
H3W H 0.096(4) 0.191(4) 0.2328(19) 0.12(3) Uiso 1 1 d D
H5W H 0.257(3) 0.189(2) 0.437(4) 0.18(3) Uiso 1 1 d D
H4W H 0.121(3) 0.194(4) 0.3198(18) 0.09(3) Uiso 1 1 d D
H6W H 0.251(3) 0.270(2) 0.407(5) 0.19(3) Uiso 1 1 d D

loop_
_atom_site_aniso_label
_atom_site_aniso_U_11
_atom_site_aniso_U_22
_atom_site_aniso_U_33
_atom_site_aniso_U_23
_atom_site_aniso_U_13
_atom_site_aniso_U_12
C1 0.029(3) 0.035(3) 0.025(2) -0.001(2) 0.005(2) 0.003(2)
C2 0.018(2) 0.033(3) 0.027(2) 0.001(2) 0.0007(19) 0.002(2)
C3 0.023(3) 0.033(3) 0.029(2) -0.001(2) 0.008(2) 0.005(2)
C4 0.019(2) 0.031(3) 0.030(2) 0.001(2) 0.0040(19) 0.006(2)
C5 0.032(3) 0.037(3) 0.025(2) -0.002(2) 0.003(2) 0.012(2)
C6 0.019(3) 0.036(3) 0.030(3) -0.004(2) 0.003(2) 0.005(2)
C7 0.023(3) 0.033(3) 0.032(3) -0.001(2) 0.003(2) 0.009(2)
C8 0.017(3) 0.035(3) 0.029(3) -0.001(2) 0.003(2) 0.005(2)
C9 0.025(3) 0.034(3) 0.035(3) -0.003(2) 0.008(2) 0.005(2)
C10 0.074(5) 0.135(7) 0.045(4) -0.041(4) -0.021(3) 0.073(5)
C11 0.057(5) 0.101(6) 0.055(4) -0.024(4) -0.015(3) 0.057(4)
C12 0.034(3) 0.077(4) 0.052(4) -0.031(3) -0.008(3) 0.022(3)
C13 0.028(3) 0.069(4) 0.056(4) -0.026(3) -0.008(3) 0.026(3)
C14 0.083(6) 0.046(4) 0.114(6) 0.006(4) 0.072(5) -0.003(4)
C15 0.098(6) 0.046(4) 0.141(7) -0.007(4) 0.089(6) -0.005(4)
C16 0.030(3) 0.039(3) 0.046(3) -0.001(3) 0.016(3) 0.001(2)
C17 0.034(3) 0.044(3) 0.052(3) -0.005(3) 0.022(3) 0.004(3)
C18 0.129(8) 0.070(5) 0.100(6) 0.027(4) 0.085(6) 0.054(5)
C19 0.157(9) 0.081(5) 0.092(6) 0.035(4) 0.095(6) 0.056(5)
C20 0.041(3) 0.044(3) 0.056(4) -0.009(3) 0.026(3) 0.003(3)
C21 0.098(6) 0.038(3) 0.119(6) -0.015(4) 0.084(5) -0.005(4)
C22 0.094(6) 0.035(3) 0.101(5) -0.003(3) 0.067(5) -0.004(3)
N1 0.024(2) 0.036(2) 0.033(2) 0.0002(19) 0.0082(19) 0.0080(19)
N2 0.024(2) 0.037(2) 0.038(2) 0.003(2) 0.0129(19) 0.0017(19)
N3 0.038(3) 0.041(3) 0.053(3) -0.005(2) 0.022(2) 0.000(2)
Ni1 0.0202(3) 0.0379(4) 0.0266(3) -0.0009(3) 0.0050(2) -0.0064(3)
O1 0.029(2) 0.066(2) 0.0283(18) -0.0081(18) -0.0007(15) 0.0145(19)
O2 0.051(3) 0.078(3) 0.041(2) -0.019(2) -0.003(2) 0.030(2)
O3 0.030(2) 0.044(2) 0.0274(17) -0.0023(15) 0.0068(15) 0.0158(16)
O4 0.029(2) 0.052(2) 0.0247(17) -0.0007(16) 0.0059(15) 0.0174(17)
O5 0.032(2) 0.042(2) 0.035(2) -0.0034(18) 0.0062(18) -0.0004(18)
O6 0.156(7) 0.217(8) 0.063(4) -0.003(5) 0.053(5) -0.076(6)
O7 0.125(7) 0.155(8) 0.244(11) 0.009(8) 0.016(8) -0.013(8)

loop_
_atom_type_symbol
_atom_type_description
_atom_type_scat_dispersion_real
_atom_type_scat_dispersion_imag
_atom_type_scat_source
C C 0.0033 0.0016 'International Tables Vol C Tables 4.2.6.8 and 6.1.1.4'
H H 0.0000 0.0000 'International Tables Vol C Tables 4.2.6.8 and 6.1.1.4'
N N 0.0061 0.0033 'International Tables Vol C Tables 4.2.6.8 and 6.1.1.4'
O O 0.0106 0.0060 'International Tables Vol C Tables 4.2.6.8 and 6.1.1.4'
Ni Ni 0.3393 1.1124 'International Tables Vol C Tables 4.2.6.8 and 6.1.1.4'

loop_
_geom_angle_atom_site_label_1
_geom_angle_atom_site_label_2
_geom_angle_atom_site_label_3
_geom_angle
_geom_angle_site_symmetry_1
_geom_angle_site_symmetry_3
O2 C1 O1 125.4(5) . .
O2 C1 C2 119.2(5) . .
O1 C1 C2 115.3(4) . .
C3 C2 C7 118.7(4) . .
C3 C2 C1 121.1(4) . .
C7 C2 C1 120.2(4) . .
C2 C3 C4 121.2(4) . .
C2 C3 H3 119.4 . .
C4 C3 H3 119.4 . .
C3 C4 C5 119.2(4) . .
C3 C4 C8 118.5(4) . .
C5 C4 C8 122.2(4) . .
C6 C5 C4 121.0(4) . .
C6 C5 H5 119.5 . .
C4 C5 H5 119.5 . .
C5 C6 C7 117.7(4) . .
C5 C6 C9 121.8(4) . .
C7 C6 C9 120.4(4) . .
C2 C7 C6 122.1(4) . .
C2 C7 H7 118.9 . .
C6 C7 H7 118.9 . .
O3 C8 O4 120.4(4) . .
O3 C8 C4 119.2(4) . .
O4 C8 C4 120.4(4) . .
O3 C8 Ni1 58.2(2) . 8_556
O4 C8 Ni1 62.3(2) . 8_556
C4 C8 Ni1 176.4(3) . 8_556
C13 C9 C10 113.6(5) . .
C13 C9 C6 124.6(5) . .
C10 C9 C6 121.7(5) . .
C11 C10 C9 121.7(6) . .
C11 C10 H10 119.1 . .
C9 C10 H10 119.2 . .
N1 C11 C10 125.2(6) . .
N1 C11 H11 117.4 . .
C10 C11 H11 117.4 . .
N1 C12 C13 124.8(5) . .
N1 C12 H12 117.6 . .
C13 C12 H12 117.6 . .
C9 C13 C12 121.3(5) . .
C9 C13 H13 119.3 . .
C12 C13 H13 119.3 . .
N2 C14 C15 110.2(5) . .
N2 C14 H14 124.9 . .
C15 C14 H14 124.9 . .
N3 C15 C14 105.9(6) . .
N3 C15 H15 127.0 . .
C14 C15 H15 127.0 . .
N2 C16 N3 112.9(4) . .
N2 C16 H16 123.6 . .
N3 C16 H16 123.6 . .
C18 C17 C22 118.4(5) . .
C18 C17 N3 121.3(5) . .
C22 C17 N3 120.4(5) . .
C17 C18 C19 120.6(6) . .
C17 C18 H18 119.7 . .
C19 C18 H18 119.7 . .
C20 C19 C18 121.9(6) . .
C20 C19 H19 119.1 . .
C18 C19 H19 119.1 . .
C19 C20 C21 115.8(5) . .
C19 C20 C20 122.4(7) . 5_566
C21 C20 C20 121.7(6) . 5_566
C20 C21 C22 123.0(6) . .
C20 C21 H21 118.5 . .
C22 C21 H21 118.5 . .
C17 C22 C21 120.3(6) . .
C17 C22 H22 119.9 . .
C21 C22 H22 119.9 . .
C11 N1 C12 113.4(4) . .
C11 N1 Ni1 120.4(4) . 6_566
C12 N1 Ni1 126.1(4) . 6_566
C16 N2 C14 104.6(4) . .
C16 N2 Ni1 123.1(3) . .
C14 N2 Ni1 126.8(4) . .
C16 N3 C15 106.4(4) . .
C16 N3 C17 127.5(4) . .
C15 N3 C17 126.0(5) . .
O1 Ni1 N1 98.64(16) . 6_565
O1 Ni1 N2 83.85(15) . .
N1 Ni1 N2 91.38(16) 6_565 .
O1 Ni1 O5 90.47(14) . .
N1 Ni1 O5 91.16(15) 6_565 .
N2 Ni1 O5 174.07(15) . .
O1 Ni1 O3 162.32(14) . 8_455
N1 Ni1 O3 98.92(14) 6_565 8_455
N2 Ni1 O3 97.81(15) . 8_455
O5 Ni1 O3 87.09(14) . 8_455
O1 Ni1 O4 101.13(14) . 8_455
N1 Ni1 O4 160.23(14) 6_565 8_455
N2 Ni1 O4 90.79(15) . 8_455
O5 Ni1 O4 88.63(14) . 8_455
O3 Ni1 O4 61.33(12) 8_455 8_455
O1 Ni1 C8 131.71(15) . 8_455
N1 Ni1 C8 129.64(15) 6_565 8_455
N2 Ni1 C8 94.63(16) . 8_455
O5 Ni1 C8 87.87(15) . 8_455
O3 Ni1 C8 30.73(12) 8_455 8_455
O4 Ni1 C8 30.60(12) 8_455 8_455
C1 O1 Ni1 131.0(3) . .
C8 O3 Ni1 91.1(3) . 8_556
C8 O4 Ni1 87.1(3) . 8_556
Ni1 O5 H1W 118(6) . .
Ni1 O5 H2W 104(3) . .
H1W O5 H2W 114.5(4) . .
H3W O6 H4W 114.7(3) . .
H5W O7 H6W 114.6(2) . .

loop_
_geom_bond_atom_site_label_1
_geom_bond_atom_site_label_2
_geom_bond_distance
_geom_bond_site_symmetry_2
C1 O2 1.231(6) .
C1 O1 1.263(6) .
C1 C2 1.503(6) .
C2 C3 1.374(6) .
C2 C7 1.384(6) .
C3 C4 1.386(6) .
C3 H3 0.9300 .
C4 C5 1.392(6) .
C4 C8 1.507(6) .
C5 C6 1.391(6) .
C5 H5 0.9300 .
C6 C7 1.393(6) .
C6 C9 1.494(6) .
C7 H7 0.9300 .
C8 O3 1.266(5) .
C8 O4 1.262(5) .
C8 Ni1 2.477(5) 8_556
C9 C13 1.352(7) .
C9 C10 1.358(8) .
C10 C11 1.365(8) .
C10 H10 0.9300 .
C11 N1 1.291(7) .
C11 H11 0.9300 .
C12 N1 1.328(6) .
C12 C13 1.363(7) .
C12 H12 0.9300 .
C13 H13 0.9300 .
C14 N2 1.354(7) .
C14 C15 1.356(8) .
C14 H14 0.9300 .
C15 N3 1.357(7) .
C15 H15 0.9300 .
C16 N2 1.305(5) .
C16 N3 1.331(6) .
C16 H16 0.9300 .
C17 C18 1.341(8) .
C17 C22 1.358(7) .
C17 N3 1.437(6) .
C18 C19 1.394(7) .
C18 H18 0.9300 .
C19 C20 1.356(8) .
C19 H19 0.9300 .
C20 C21 1.358(7) .
C20 C20 1.490(9) 5_566
C21 C22 1.368(7) .
C21 H21 0.9300 .
C22 H22 0.9300 .
N1 Ni1 2.068(4) 6_566
N2 Ni1 2.078(4) .
Ni1 O1 2.013(3) .
Ni1 N1 2.068(4) 6_565
Ni1 O5 2.077(4) .
Ni1 O3 2.104(3) 8_455
Ni1 O4 2.195(3) 8_455
Ni1 C8 2.477(5) 8_455
O3 Ni1 2.104(3) 8_556
O4 Ni1 2.195(3) 8_556
O5 H1W 0.823(7) .
O5 H2W 0.8200(11) .
O6 H3W 0.820(4) .
O6 H4W 0.822(4) .
O7 H5W 0.8202(14) .
O7 H6W 0.8200(18) .
